data_7224524
loop_
_publ_author_name
'Chen, Senhua'
'Liu, Yayue'
'Liu, Zhaoming'
'Cai, Ruilin'
'Lu, Yongjun'
'Huang, Xishan'
'She, Zhi-Gang'

_publ_section_title
;
 Isocoumarins and Benzofurans from the Mangrove Endophytic Fungus
 Talaromyces amestolkiae Possessing \a-Glucosidase Inhibitory and
 Antibacterial Activities
;
_journal_name_full 'RSC Adv.'
_journal_paper_doi 10.1039/C6RA02566H
_journal_year 2016
_chemical_absolute_configuration ad
_chemical_formula_moiety 'C11 H10 O6'
_chemical_formula_sum 'C11 H10 O6'
_chemical_formula_weight 238.19
_chemical_name_systematic S-(--)-5,6,8-trihydroxy-4-(1?-hydroxyethyl)isocoumarin
_space_group_crystal_system orthorhombic
_space_group_IT_number 19
_space_group_name_Hall 'P 2ac 2ab'
_space_group_name_H-M_alt 'P 21 21 21'
_symmetry_space_group_name_Hall 'P 2ac 2ab'
_symmetry_space_group_name_H-M 'P 21 21 21'
_atom_sites_solution_hydrogens geom
_atom_sites_solution_primary direct
_atom_sites_solution_secondary difmap
_audit_creation_date 2015-12-17
_audit_creation_method
;
Olex2 1.2
(compiled 2015.09.30 svn.r3233 for OlexSys, GUI svn.r5103)
;
_audit_update_record
;
2015-12-28 deposited with the CCDC.
2016-03-02 downloaded from the CCDC.
;
_cell_angle_alpha 90.00
_cell_angle_beta 90.00
_cell_angle_gamma 90.00
_cell_formula_units_Z 8
_cell_length_a 7.0831(2)
_cell_length_b 10.0442(2)
_cell_length_c 28.1976(5)
_cell_measurement_reflns_used 11251
_cell_measurement_temperature 293(2)
_cell_measurement_theta_max 66.7210
_cell_measurement_theta_min 3.1020
_cell_volume 2006.09(8)
_computing_molecular_graphics 'Olex2 (Dolomanov et al., 2009)'
_computing_publication_material 'Olex2 (Dolomanov et al., 2009)'
_computing_structure_refinement 'XL (Sheldrick, 2008)'
_computing_structure_solution 'XS (Sheldrick, 2008)'
_diffrn_ambient_temperature 293(2)
_diffrn_measured_fraction_theta_full 0.991
_diffrn_measured_fraction_theta_max 0.992
_diffrn_measurement_device_type 'multiwire proportional'
_diffrn_measurement_method 'phi and omega scans'
_diffrn_radiation_monochromator graphite
_diffrn_radiation_type CuK\a
_diffrn_radiation_wavelength 1.54178
_diffrn_reflns_av_R_equivalents 0.0384
_diffrn_reflns_av_unetI/netI 0.0229
_diffrn_reflns_limit_h_max 8
_diffrn_reflns_limit_h_min -6
_diffrn_reflns_limit_k_max 11
_diffrn_reflns_limit_k_min -11
_diffrn_reflns_limit_l_max 33
_diffrn_reflns_limit_l_min -33
_diffrn_reflns_number 19112
_diffrn_reflns_theta_full 67.31
_diffrn_reflns_theta_max 67.31
_diffrn_reflns_theta_min 3.13
_diffrn_source 'fine-focus sealed tube'
_exptl_absorpt_coefficient_mu 1.124
_exptl_absorpt_correction_type none
_exptl_crystal_colour colorless
_exptl_crystal_density_diffrn 1.577
_exptl_crystal_density_method 'not measured'
_exptl_crystal_description block
_exptl_crystal_F_000 992
_exptl_crystal_size_max 0.42
_exptl_crystal_size_mid 0.32
_exptl_crystal_size_min 0.26
_refine_diff_density_max 0.197
_refine_diff_density_min -0.158
_refine_diff_density_rms 0.042
_refine_ls_abs_structure_details 'Flack H D (1983), Acta Cryst. A39, 876-881'
_refine_ls_abs_structure_Flack 0.06(13)
_refine_ls_extinction_coef 0.0029(2)
_refine_ls_extinction_expression Fc^*^=kFc[1+0.001xFc^2^\l^3^/sin(2\q)]^-1/4^
_refine_ls_extinction_method SHELXL
_refine_ls_goodness_of_fit_ref 1.054
_refine_ls_hydrogen_treatment mixed
_refine_ls_matrix_type full
_refine_ls_number_parameters 330
_refine_ls_number_reflns 3561
_refine_ls_number_restraints 0
_refine_ls_restrained_S_all 1.054
_refine_ls_R_factor_all 0.0312
_refine_ls_R_factor_gt 0.0286
_refine_ls_shift/su_max 0.000
_refine_ls_shift/su_mean 0.000
_refine_ls_structure_factor_coef Fsqd
_refine_ls_weighting_details 'calc w=1/[\s^2^(Fo^2^)+(0.0445P)^2^+0.2540P] where P=(Fo^2^+2Fc^2^)/3'
_refine_ls_weighting_scheme calc
_refine_ls_wR_factor_gt 0.0722
_refine_ls_wR_factor_ref 0.0745
_reflns_number_gt 3377
_reflns_number_total 3561
_reflns_threshold_expression >2sigma(I)
_cod_data_source_file c6ra02566h2.cif
_cod_data_source_block aa
_cod_depositor_comments
;

2017-03-08
Z value and formula fixed to values more according to usual
chemical conventions.                 miguel
;
_cod_original_formula_sum 'C22 H20 O12'
_cod_original_formula_weight 476.38
_cod_original_formula_moiety '2(C11 H10 O6)'
_cod_original_formula_units_Z 4
_cod_database_code 7224524
_audit_block_doi 10.5517/cc1kh2ty
_olex2_refinement_description
;
1. Fixed Uiso
 At 1.2 times of:
  All C(H) groups
 At 1.5 times of:
  All C(H,H,H) groups, All O(H) groups
2.a Ternary CH refined with riding coordinates:
 C29(H29), C32(H32)
2.b Aromatic/amide H refined with riding coordinates:
 C15(H15), C19(H19), C21(H21), C31(H31)
2.c Idealised Me refined as rotating group:
 C33(H33A,H33B,H33C), C1(H1A,H1B,H1C)
2.d Idealised tetrahedral OH refined as rotating group:
 O4(H4), O5(H5), O9(H9), O18(H18)
;
_olex2_submission_special_instructions 'No special instructions were received'

loop_
_space_group_symop_id
_space_group_symop_operation_xyz
1 'x, y, z'
2 '-x+1/2, -y, z+1/2'
3 'x+1/2, -y+1/2, -z'
4 '-x, y+1/2, -z+1/2'

loop_
_atom_site_label
_atom_site_type_symbol
_atom_site_fract_x
_atom_site_fract_y
_atom_site_fract_z
_atom_site_U_iso_or_equiv
_atom_site_adp_type
_atom_site_occupancy
_atom_site_calc_flag
_atom_site_refinement_flags_posn
O1 O 0.52156(18) 0.20593(12) 0.18256(4) 0.0287(3) Uani 1 d .
O2 O 0.9246(2) 0.15991(12) 0.02905(4) 0.0275(3) Uani 1 d .
O3 O 0.45126(19) 0.02024(12) 0.21975(4) 0.0286(3) Uani 1 d .
O4 O 0.47863(18) 0.22996(11) 0.09270(4) 0.0259(3) Uani 1 d .
H4 H 0.4969 0.2545 0.1201 0.039 Uiso 1 calc GR
O5 O 0.7939(2) -0.08106(12) 0.01579(4) 0.0309(3) Uani 1 d .
H5 H 0.8059 -0.0169 -0.0019 0.046 Uiso 1 calc GR
O6 O 1.02673(19) 0.18734(12) 0.21155(4) 0.0287(3) Uani 1 d .
C7 C 0.4203(2) 0.02416(16) 0.13505(6) 0.0188(3) Uani 1 d .
O8 O 0.9412(2) -0.01107(13) 0.23544(4) 0.0327(3) Uani 1 d .
O9 O 0.84722(19) -0.19452(12) 0.17735(4) 0.0290(3) Uani 1 d .
H9 H 0.8608 -0.1587 0.2033 0.044 Uiso 1 calc GR
O10 O 1.15157(19) 0.34771(12) 0.05523(4) 0.0243(3) Uani 1 d .
C11 C 0.9625(3) 0.06325(17) 0.20131(6) 0.0242(4) Uani 1 d .
O12 O 0.25948(19) -0.29588(11) 0.08218(4) 0.0269(3) Uani 1 d .
C13 C 0.3649(2) -0.11322(15) 0.13402(5) 0.0181(3) Uani 1 d .
C14 C 0.9495(2) 0.12397(15) 0.11522(5) 0.0190(3) Uani 1 d .
C15 C 0.3874(3) 0.04027(17) 0.04981(6) 0.0252(4) Uani 1 d .
H15 H 0.3952 0.0893 0.0219 0.030 Uiso 1 calc R
C16 C 0.3325(3) -0.09193(17) 0.04877(6) 0.0251(4) Uani 1 d .
C17 C 0.4669(2) 0.08915(16) 0.17870(6) 0.0212(3) Uani 1 d .
O18 O 0.2896(2) -0.14736(12) 0.00657(4) 0.0389(4) Uani 1 d .
H18 H 0.2616 -0.2258 0.0105 0.058 Uiso 1 calc GR
C19 C 0.8233(2) -0.13847(16) 0.09639(6) 0.0245(4) Uani 1 d .
H19 H 0.7834 -0.2246 0.0897 0.029 Uiso 1 calc R
C20 C 0.4301(2) 0.09809(15) 0.09257(6) 0.0210(3) Uani 1 d .
C21 C 0.3993(3) -0.11180(16) 0.21901(6) 0.0248(4) Uani 1 d .
H21 H 0.3908 -0.1559 0.2479 0.030 Uiso 1 calc R
C22 C 0.9085(2) 0.08402(16) 0.06918(6) 0.0203(3) Uani 1 d .
C23 C 0.3601(2) -0.18112(16) 0.17990(6) 0.0200(3) Uani 1 d .
C24 C 0.8655(2) -0.10130(16) 0.14225(6) 0.0216(4) Uani 1 d .
O25 O 0.15125(19) -0.37147(12) 0.16511(4) 0.0243(3) Uani 1 d .
C26 C 0.8415(3) -0.04532(17) 0.06063(6) 0.0234(4) Uani 1 d .
C27 C 0.3190(2) -0.16855(15) 0.09025(6) 0.0200(3) Uani 1 d .
C28 C 1.0186(2) 0.25565(15) 0.12987(6) 0.0205(4) Uani 1 d .
C29 C 1.0447(3) 0.37652(16) 0.09809(6) 0.0240(4) Uani 1 d .
H29 H 1.1158 0.4431 0.1162 0.029 Uiso 1 calc R
C30 C 0.9263(2) 0.02918(16) 0.15248(6) 0.0200(4) Uani 1 d .
C31 C 1.0537(3) 0.27876(17) 0.17541(6) 0.0257(4) Uani 1 d .
H31 H 1.0997 0.3624 0.1836 0.031 Uiso 1 calc R
C32 C 0.3247(2) -0.32850(16) 0.18750(6) 0.0223(4) Uani 1 d .
H32 H 0.3127 -0.3440 0.2217 0.027 Uiso 1 calc R
C33 C 0.4814(3) -0.41694(17) 0.16904(6) 0.0287(4) Uani 1 d .
H33A H 0.4942 -0.4047 0.1354 0.043 Uiso 1 calc GR
H33B H 0.4515 -0.5083 0.1756 0.043 Uiso 1 calc GR
H33C H 0.5978 -0.3939 0.1844 0.043 Uiso 1 calc GR
C1 C 0.8598(3) 0.43981(18) 0.08343(6) 0.0327(4) Uani 1 d .
H1A H 0.8846 0.5159 0.0638 0.049 Uiso 1 calc GR
H1B H 0.7917 0.4673 0.1112 0.049 Uiso 1 calc GR
H1C H 0.7858 0.3764 0.0660 0.049 Uiso 1 calc GR
H12 H 0.211(4) -0.324(2) 0.1083(9) 0.056(7) Uiso 1 d .
H25 H 0.055(4) -0.330(3) 0.1769(10) 0.075(9) Uiso 1 d .
H2 H 1.016(4) 0.229(3) 0.0358(9) 0.060(8) Uiso 1 d .
H10 H 1.271(4) 0.317(2) 0.0642(8) 0.043(6) Uiso 1 d .

loop_
_atom_site_aniso_label
_atom_site_aniso_U_11
_atom_site_aniso_U_22
_atom_site_aniso_U_33
_atom_site_aniso_U_23
_atom_site_aniso_U_13
_atom_site_aniso_U_12
O1 0.0371(7) 0.0195(6) 0.0293(6) -0.0051(5) -0.0057(6) -0.0041(6)
O2 0.0424(7) 0.0236(6) 0.0165(6) 0.0005(5) -0.0053(5) -0.0041(6)
O3 0.0443(8) 0.0212(6) 0.0201(6) -0.0027(5) -0.0056(6) -0.0033(6)
O4 0.0340(7) 0.0161(5) 0.0276(6) 0.0002(5) -0.0007(6) -0.0040(5)
O5 0.0475(8) 0.0242(6) 0.0211(6) -0.0075(5) -0.0026(6) -0.0069(6)
O6 0.0448(8) 0.0251(6) 0.0163(6) -0.0001(5) -0.0021(5) -0.0017(6)
C7 0.0179(8) 0.0182(8) 0.0202(8) -0.0020(6) -0.0006(6) 0.0014(7)
O8 0.0467(8) 0.0309(7) 0.0205(6) 0.0048(5) 0.0066(6) 0.0041(6)
O9 0.0351(7) 0.0244(6) 0.0277(6) 0.0057(5) 0.0059(6) -0.0003(6)
O10 0.0317(7) 0.0219(6) 0.0192(5) 0.0003(5) 0.0022(5) 0.0009(6)
C11 0.0276(9) 0.0248(9) 0.0201(8) 0.0004(7) 0.0037(7) 0.0047(8)
O12 0.0454(8) 0.0167(5) 0.0187(6) -0.0023(4) -0.0001(6) -0.0069(6)
C13 0.0185(8) 0.0174(8) 0.0184(8) 0.0002(6) 0.0011(6) -0.0006(7)
C14 0.0196(8) 0.0184(8) 0.0189(8) -0.0018(6) 0.0013(7) 0.0019(7)
C15 0.0352(10) 0.0200(8) 0.0202(8) 0.0028(6) 0.0023(8) -0.0020(8)
C16 0.0348(10) 0.0240(8) 0.0165(8) -0.0023(7) -0.0005(7) -0.0032(8)
C17 0.0223(8) 0.0194(8) 0.0220(8) -0.0022(7) -0.0021(7) 0.0016(7)
O18 0.0775(11) 0.0236(6) 0.0154(6) -0.0012(5) -0.0026(6) -0.0129(7)
C19 0.0248(9) 0.0176(8) 0.0309(9) -0.0043(7) 0.0028(7) -0.0008(7)
C20 0.0234(8) 0.0146(7) 0.0249(8) 0.0002(7) 0.0017(7) 0.0003(7)
C21 0.0352(10) 0.0212(8) 0.0180(8) 0.0010(7) -0.0024(7) 0.0002(8)
C22 0.0245(9) 0.0183(8) 0.0181(8) 0.0002(6) 0.0011(7) 0.0001(7)
C23 0.0229(8) 0.0192(8) 0.0181(8) -0.0009(6) 0.0005(7) 0.0014(7)
C24 0.0213(8) 0.0193(8) 0.0243(8) 0.0014(7) 0.0041(7) 0.0034(7)
O25 0.0297(7) 0.0199(6) 0.0232(6) -0.0019(5) 0.0014(5) -0.0042(6)
C26 0.0246(9) 0.0243(8) 0.0212(8) -0.0076(7) 0.0010(7) 0.0002(7)
C27 0.0257(8) 0.0149(7) 0.0193(8) -0.0009(6) 0.0021(7) -0.0013(7)
C28 0.0236(9) 0.0189(8) 0.0189(8) -0.0029(6) -0.0001(7) 0.0034(7)
C29 0.0357(10) 0.0188(8) 0.0176(8) -0.0025(6) 0.0010(7) 0.0007(8)
C30 0.0186(8) 0.0215(8) 0.0198(8) -0.0002(6) 0.0015(7) 0.0035(7)
C31 0.0357(10) 0.0207(8) 0.0207(8) -0.0006(7) -0.0019(8) -0.0012(8)
C32 0.0290(9) 0.0215(8) 0.0163(7) 0.0014(6) 0.0007(7) -0.0012(7)
C33 0.0358(10) 0.0207(8) 0.0296(9) 0.0016(7) 0.0017(8) 0.0022(8)
C1 0.0435(12) 0.0280(9) 0.0266(9) 0.0008(7) 0.0030(9) 0.0111(9)

loop_
_atom_type_symbol
_atom_type_description
_atom_type_scat_dispersion_real
_atom_type_scat_dispersion_imag
_atom_type_scat_source
C C 0.0181 0.0091 'International Tables Vol C Tables 4.2.6.8 and 6.1.1.4'
H H 0.0000 0.0000 'International Tables Vol C Tables 4.2.6.8 and 6.1.1.4'
O O 0.0492 0.0322 'International Tables Vol C Tables 4.2.6.8 and 6.1.1.4'

loop_
_geom_angle_atom_site_label_1
_geom_angle_atom_site_label_2
_geom_angle_atom_site_label_3
_geom_angle
C22 O2 H2 107.0(15)
C17 O3 C21 120.11(13)
C20 O4 H4 109.5
C26 O5 H5 109.5
C11 O6 C31 119.89(13)
C17 C7 C13 121.25(14)
C20 C7 C13 120.17(14)
C20 C7 C17 118.59(14)
C24 O9 H9 109.5
C29 O10 H10 108.2(13)
O6 C11 C30 118.73(14)
O8 C11 O6 115.64(15)
O8 C11 C30 125.64(17)
C27 O12 H12 106.8(16)
C7 C13 C23 115.90(14)
C27 C13 C7 117.75(14)
C27 C13 C23 126.34(14)
C22 C14 C28 126.30(14)
C22 C14 C30 118.11(14)
C30 C14 C28 115.58(14)
C16 C15 H15 120.4
C20 C15 H15 120.4
C20 C15 C16 119.11(15)
C15 C16 C27 121.86(15)
O18 C16 C15 118.56(15)
O18 C16 C27 119.58(15)
O1 C17 O3 115.74(14)
O1 C17 C7 125.36(15)
O3 C17 C7 118.91(14)
C16 O18 H18 109.5
C24 C19 H19 120.6
C24 C19 C26 118.76(15)
C26 C19 H19 120.6
O4 C20 C7 121.30(14)
O4 C20 C15 117.86(15)
C15 C20 C7 120.83(14)
O3 C21 H21 117.6
C23 C21 O3 124.84(15)
C23 C21 H21 117.6
O2 C22 C14 126.44(15)
O2 C22 C26 113.67(14)
C14 C22 C26 119.88(15)
C13 C23 C32 125.71(14)
C21 C23 C13 118.90(15)
C21 C23 C32 115.30(14)
O9 C24 C19 118.20(15)
O9 C24 C30 121.14(15)
C19 C24 C30 120.66(15)
C32 O25 H25 110.8(19)
O5 C26 C19 118.55(15)
O5 C26 C22 119.26(15)
C19 C26 C22 122.19(15)
O12 C27 C13 126.42(14)
O12 C27 C16 113.32(14)
C13 C27 C16 120.26(14)
C14 C28 C29 126.41(14)
C31 C28 C14 119.42(15)
C31 C28 C29 114.05(15)
O10 C29 C28 113.20(13)
O10 C29 H29 107.5
O10 C29 C1 107.87(13)
C28 C29 H29 107.5
C1 C29 C28 113.03(16)
C1 C29 H29 107.5
C14 C30 C11 121.61(15)
C24 C30 C11 118.07(15)
C24 C30 C14 120.32(15)
O6 C31 H31 117.6
C28 C31 O6 124.72(16)
C28 C31 H31 117.6
C23 C32 H32 108.0
O25 C32 C23 111.73(13)
O25 C32 H32 108.0
O25 C32 C33 107.30(13)
C33 C32 C23 113.74(14)
C33 C32 H32 108.0
C32 C33 H33A 109.5
C32 C33 H33B 109.5
C32 C33 H33C 109.5
H33A C33 H33B 109.5
H33A C33 H33C 109.5
H33B C33 H33C 109.5
C29 C1 H1A 109.5
C29 C1 H1B 109.5
C29 C1 H1C 109.5
H1A C1 H1B 109.5
H1A C1 H1C 109.5
H1B C1 H1C 109.5

loop_
_geom_bond_atom_site_label_1
_geom_bond_atom_site_label_2
_geom_bond_distance
O1 C17 1.240(2)
O2 C22 1.3690(19)
O2 H2 0.97(3)
O3 C17 1.353(2)
O3 C21 1.377(2)
O4 H4 0.8200
O4 C20 1.3685(19)
O5 H5 0.8200
O5 C26 1.357(2)
O6 C11 1.358(2)
O6 C31 1.385(2)
C7 C13 1.435(2)
C7 C17 1.432(2)
C7 C20 1.411(2)
O8 C11 1.227(2)
O9 H9 0.8200
O9 C24 1.369(2)
O10 C29 1.455(2)
O10 H10 0.94(3)
C11 C30 1.442(2)
O12 C27 1.3656(19)
O12 H12 0.86(3)
C13 C23 1.463(2)
C13 C27 1.392(2)
C14 C22 1.389(2)
C14 C28 1.470(2)
C14 C30 1.427(2)
C15 H15 0.9300
C15 C16 1.384(2)
C15 C20 1.372(2)
C16 O18 1.3485(19)
C16 C27 1.403(2)
O18 H18 0.8200
C19 H19 0.9300
C19 C24 1.379(2)
C19 C26 1.382(2)
C21 H21 0.9300
C21 C23 1.333(2)
C22 C26 1.404(2)
C23 C32 1.517(2)
C24 C30 1.409(2)
O25 C32 1.447(2)
O25 H25 0.87(3)
C28 C29 1.520(2)
C28 C31 1.328(2)
C29 H29 0.9800
C29 C1 1.514(3)
C31 H31 0.9300
C32 H32 0.9800
C32 C33 1.514(2)
C33 H33A 0.9600
C33 H33B 0.9600
C33 H33C 0.9600
C1 H1A 0.9600
C1 H1B 0.9600
C1 H1C 0.9600

loop_
_geom_torsion_atom_site_label_1
_geom_torsion_atom_site_label_2
_geom_torsion_atom_site_label_3
_geom_torsion_atom_site_label_4
_geom_torsion
O2 C22 C26 O5 -2.3(2)
O2 C22 C26 C19 177.21(15)
O3 C21 C23 C13 -2.4(3)
O3 C21 C23 C32 174.30(16)
O6 C11 C30 C14 -2.4(2)
O6 C11 C30 C24 177.98(15)
C7 C13 C23 C21 2.5(2)
C7 C13 C23 C32 -173.80(15)
C7 C13 C27 O12 -178.48(15)
C7 C13 C27 C16 1.8(2)
O8 C11 C30 C14 177.96(17)
O8 C11 C30 C24 -1.7(3)
O9 C24 C30 C11 -2.1(2)
O9 C24 C30 C14 178.27(15)
C11 O6 C31 C28 1.0(3)
C13 C7 C17 O1 177.60(16)
C13 C7 C17 O3 -2.5(2)
C13 C7 C20 O4 178.63(15)
C13 C7 C20 C15 -0.1(3)
C13 C23 C32 O25 -54.0(2)
C13 C23 C32 C33 67.7(2)
C14 C22 C26 O5 177.02(15)
C14 C22 C26 C19 -3.5(3)
C14 C28 C29 O10 -50.3(2)
C14 C28 C29 C1 72.8(2)
C14 C28 C31 O6 -1.2(3)
C15 C16 C27 O12 178.88(16)
C15 C16 C27 C13 -1.4(3)
C16 C15 C20 O4 -178.17(16)
C16 C15 C20 C7 0.6(3)
C17 O3 C21 C23 -0.4(3)
C17 C7 C13 C23 -0.2(2)
C17 C7 C13 C27 178.99(15)
C17 C7 C20 O4 -1.5(3)
C17 C7 C20 C15 179.80(16)
O18 C16 C27 O12 -0.5(2)
O18 C16 C27 C13 179.23(17)
C19 C24 C30 C11 178.06(16)
C19 C24 C30 C14 -1.6(2)
C20 C7 C13 C23 179.70(16)
C20 C7 C13 C27 -1.1(2)
C20 C7 C17 O1 -2.3(3)
C20 C7 C17 O3 177.66(15)
C20 C15 C16 O18 179.53(17)
C20 C15 C16 C27 0.1(3)
C21 O3 C17 O1 -177.27(16)
C21 O3 C17 C7 2.8(2)
C21 C23 C32 O25 129.56(16)
C21 C23 C32 C33 -108.77(18)
C22 C14 C28 C29 4.9(3)
C22 C14 C28 C31 -179.25(18)
C22 C14 C30 C11 -178.90(16)
C22 C14 C30 C24 0.7(2)
C23 C13 C27 O12 0.6(3)
C23 C13 C27 C16 -179.10(17)
C24 C19 C26 O5 -177.87(16)
C24 C19 C26 C22 2.6(3)
C26 C19 C24 O9 -179.91(16)
C26 C19 C24 C30 -0.1(3)
C27 C13 C23 C21 -176.58(17)
C27 C13 C23 C32 7.1(3)
C28 C14 C22 O2 -0.2(3)
C28 C14 C22 C26 -179.40(16)
C28 C14 C30 C11 2.1(2)
C28 C14 C30 C24 -178.30(15)
C29 C28 C31 O6 175.11(16)
C30 C14 C22 O2 -179.05(16)
C30 C14 C22 C26 1.7(2)
C30 C14 C28 C29 -176.17(16)
C30 C14 C28 C31 -0.3(2)
C31 O6 C11 O8 -179.47(16)
C31 O6 C11 C30 0.9(2)
C31 C28 C29 O10 133.70(16)
C31 C28 C29 C1 -103.27(18)
